data_4132771
loop_
_publ_author_name
'Schmid, Matthias'
'Grossmann, Adriana S.'
'Wurst, Klaus'
'Magauer, Thomas'

_publ_section_title
;
 Total Synthesis of Salimabromide: A Tetracyclic Polyketide from a Marine
 Myxobacterium.
;
_journal_issue 27
_journal_name_full 'Journal of the American Chemical Society'
_journal_page_first 8444
_journal_page_last 8447
_journal_paper_doi 10.1021/jacs.8b06228
_journal_volume 140
_journal_year 2018
_chemical_formula_sum 'C20 H22 O3'
_chemical_formula_weight 310.37
_space_group_crystal_system triclinic
_space_group_IT_number 2
_space_group_name_Hall '-P 1'
_space_group_name_H-M_alt 'P -1'
_atom_sites_solution_hydrogens geom
_audit_creation_method SHELXL-2014/7
_cell_angle_alpha 88.506(3)
_cell_angle_beta 80.899(3)
_cell_angle_gamma 76.244(3)
_cell_formula_units_Z 4
_cell_length_a 10.2423(9)
_cell_length_b 11.5267(11)
_cell_length_c 14.1776(14)
_cell_measurement_reflns_used 9889
_cell_measurement_temperature 183(2)
_cell_measurement_theta_max 25.3
_cell_measurement_theta_min 2.3
_cell_volume 1605.2(3)
_computing_cell_refinement 'Bruker SAINT-V 8.34A'
_computing_data_collection 'Bruker Apex III'
_computing_data_reduction 'Bruker SAINT-V 8.34A'
_computing_structure_refinement 'SHELXL-2014/7 (Sheldrick, 2014)'
_computing_structure_solution 'SHELXTL-XT-2014/4 (Bruker AXS, 2014)'
_diffrn_ambient_temperature 183(2)
_diffrn_detector_area_resol_mean 10.4
_diffrn_measured_fraction_theta_full 0.999
_diffrn_measured_fraction_theta_max 0.999
_diffrn_measurement_device_type 'Bruker D8 QUEST PHOTON 100'
_diffrn_measurement_method '\f and \w scans'
_diffrn_radiation_monochromator 'multi layered optics'
_diffrn_radiation_type MoK\a
_diffrn_radiation_wavelength 0.71073
_diffrn_reflns_av_R_equivalents 0.0328
_diffrn_reflns_av_unetI/netI 0.0192
_diffrn_reflns_Laue_measured_fraction_full 0.999
_diffrn_reflns_Laue_measured_fraction_max 0.999
_diffrn_reflns_limit_h_max 12
_diffrn_reflns_limit_h_min -12
_diffrn_reflns_limit_k_max 13
_diffrn_reflns_limit_k_min -13
_diffrn_reflns_limit_l_max 16
_diffrn_reflns_limit_l_min -16
_diffrn_reflns_number 40208
_diffrn_reflns_point_group_measured_fraction_full 0.999
_diffrn_reflns_point_group_measured_fraction_max 0.999
_diffrn_reflns_theta_full 24.998
_diffrn_reflns_theta_max 24.998
_diffrn_reflns_theta_min 2.316
_diffrn_source 'Incoatec Microfocus'
_exptl_absorpt_coefficient_mu 0.085
_exptl_absorpt_correction_T_max 0.958
_exptl_absorpt_correction_T_min 0.942
_exptl_absorpt_correction_type multi-scan
_exptl_absorpt_process_details 'Bruker SADABS-2014/5)'
_exptl_crystal_colour colourless
_exptl_crystal_density_diffrn 1.284
_exptl_crystal_description prism
_exptl_crystal_F_000 664
_exptl_crystal_size_max 0.180
_exptl_crystal_size_mid 0.180
_exptl_crystal_size_min 0.080
_refine_diff_density_max 0.277
_refine_diff_density_min -0.370
_refine_diff_density_rms 0.042
_refine_ls_extinction_coef 0.0198(15)
_refine_ls_extinction_expression Fc^*^=kFc[1+0.001xFc^2^\l^3^/sin(2\q)]^-1/4^
_refine_ls_extinction_method 'SHELXL-2014/7 (Sheldrick 2014'
_refine_ls_goodness_of_fit_ref 1.031
_refine_ls_hydrogen_treatment constr
_refine_ls_matrix_type full
_refine_ls_number_parameters 416
_refine_ls_number_reflns 5650
_refine_ls_number_restraints 0
_refine_ls_restrained_S_all 1.031
_refine_ls_R_factor_all 0.0498
_refine_ls_R_factor_gt 0.0395
_refine_ls_shift/su_max 0.000
_refine_ls_shift/su_mean 0.000
_refine_ls_structure_factor_coef Fsqd
_refine_ls_weighting_details 'w=1/[\s^2^(Fo^2^)+(0.0511P)^2^+0.6647P] where P=(Fo^2^+2Fc^2^)/3'
_refine_ls_weighting_scheme calc
_refine_ls_wR_factor_gt 0.0993
_refine_ls_wR_factor_ref 0.1054
_reflns_Friedel_coverage 0.000
_reflns_number_gt 4735
_reflns_number_total 5650
_reflns_threshold_expression 'I > 2\s(I)'
_cod_data_source_file ja8b06228_si_002.cif
_cod_data_source_block 24
_cod_database_code 4132771
_shelx_shelxl_version_number 2014/7
_shelx_space_group_comment
;
The symmetry employed for this shelxl refinement is uniquely defined
by the following loop, which should always be used as a source of
symmetry information in preference to the above space-group names.
They are only intended as comments.
;
_shelx_estimated_absorpt_t_min 0.985
_shelx_estimated_absorpt_t_max 0.993

loop_
_space_group_symop_operation_xyz
'x, y, z'
'-x, -y, -z'

loop_
_atom_site_label
_atom_site_type_symbol
_atom_site_fract_x
_atom_site_fract_y
_atom_site_fract_z
_atom_site_U_iso_or_equiv
_atom_site_adp_type
_atom_site_occupancy
_atom_site_site_symmetry_order
_atom_site_calc_flag
_atom_site_refinement_flags_posn
_atom_site_refinement_flags_adp
O1 O 0.04243(13) 0.16980(12) 1.00658(10) 0.0531(4) Uani 1 1 d . .
O2 O 0.48648(12) -0.16401(9) 0.91374(8) 0.0375(3) Uani 1 1 d . .
O3 O 0.34589(11) -0.00697(9) 0.99079(7) 0.0294(3) Uani 1 1 d . .
C1 C 0.13914(16) 0.11597(14) 0.95094(11) 0.0324(4) Uani 1 1 d . .
C2 C 0.42783(15) -0.06109(13) 0.91151(11) 0.0256(3) Uani 1 1 d . .
C3 C 0.20335(16) 0.00708(14) 0.79021(11) 0.0292(4) Uani 1 1 d . .
H3 H 0.1630 -0.0320 0.7485 0.035 Uiso 1 1 calc R U
C4 C 0.29766(14) 0.23299(12) 0.72900(10) 0.0202(3) Uani 1 1 d . .
C5 C 0.19675(14) 0.45970(13) 0.82095(10) 0.0228(3) Uani 1 1 d . .
C6 C 0.24181(15) 0.33471(13) 0.67965(10) 0.0237(3) Uani 1 1 d . .
H6 H 0.2366 0.3277 0.6138 0.028 Uiso 1 1 calc R U
C7 C 0.30785(14) 0.24836(12) 0.82476(10) 0.0198(3) Uani 1 1 d . .
C8 C 0.25604(15) 0.35994(13) 0.86915(10) 0.0228(3) Uani 1 1 d . .
H8 H 0.2616 0.3678 0.9348 0.027 Uiso 1 1 calc R U
C9 C 0.11865(16) 0.04991(15) 0.86957(12) 0.0343(4) Uani 1 1 d . .
H9 H 0.0305 0.0352 0.8742 0.041 Uiso 1 1 calc R U
C10 C 0.19405(15) 0.44499(13) 0.72425(10) 0.0245(3) Uani 1 1 d . .
H10 H 0.1585 0.5124 0.6881 0.029 Uiso 1 1 calc R U
C11 C 0.28138(16) 0.11473(13) 0.96926(10) 0.0265(3) Uani 1 1 d . .
H11 H 0.2764 0.1686 1.0246 0.032 Uiso 1 1 calc R U
C12 C 0.34991(15) 0.00734(12) 0.75237(10) 0.0228(3) Uani 1 1 d . .
C13 C 0.43145(14) 0.02742(12) 0.83093(10) 0.0212(3) Uani 1 1 d . .
H13 H 0.5282 0.0215 0.8015 0.025 Uiso 1 1 calc R U
C14 C 0.35189(15) 0.11178(13) 0.67776(10) 0.0226(3) Uani 1 1 d . .
C15 C 0.37567(14) 0.14712(12) 0.88285(10) 0.0213(3) Uani 1 1 d . .
H15 H 0.4527 0.1708 0.9066 0.026 Uiso 1 1 calc R U
C16 C 0.14047(16) 0.57944(13) 0.86972(11) 0.0284(3) Uani 1 1 d . .
H16A H 0.1172 0.5674 0.9392 0.034 Uiso 1 1 calc R U
H16B H 0.0555 0.6194 0.8457 0.034 Uiso 1 1 calc R U
C17 C 0.49699(16) 0.10770(15) 0.62649(11) 0.0323(4) Uani 1 1 d . .
H17A H 0.5345 0.0309 0.5929 0.048 Uiso 1 1 calc R U
H17B H 0.4945 0.1727 0.5803 0.048 Uiso 1 1 calc R U
H17C H 0.5545 0.1169 0.6735 0.048 Uiso 1 1 calc R U
C18 C 0.26465(18) 0.09985(14) 0.60088(11) 0.0328(4) Uani 1 1 d . .
H18A H 0.3003 0.0220 0.5686 0.049 Uiso 1 1 calc R U
H18B H 0.1703 0.1064 0.6311 0.049 Uiso 1 1 calc R U
H18C H 0.2680 0.1636 0.5541 0.049 Uiso 1 1 calc R U
C19 C 0.41792(18) -0.11574(14) 0.70567(12) 0.0342(4) Uani 1 1 d . .
H19A H 0.5134 -0.1186 0.6803 0.051 Uiso 1 1 calc R U
H19B H 0.4132 -0.1782 0.7535 0.051 Uiso 1 1 calc R U
H19C H 0.3704 -0.1288 0.6535 0.051 Uiso 1 1 calc R U
C20 C 0.23904(19) 0.65996(15) 0.85365(15) 0.0450(5) Uani 1 1 d . .
H20A H 0.1974 0.7365 0.8869 0.068 Uiso 1 1 calc R U
H20B H 0.3226 0.6218 0.8786 0.068 Uiso 1 1 calc R U
H20C H 0.2609 0.6738 0.7851 0.068 Uiso 1 1 calc R U
O4 O 0.64760(17) 0.28912(13) 0.47532(10) 0.0619(4) Uani 1 1 d . .
O5 O 0.84087(13) 0.64245(10) 0.56344(8) 0.0393(3) Uani 1 1 d . .
O6 O 0.83698(12) 0.47410(9) 0.49334(7) 0.0331(3) Uani 1 1 d . .
C21 C 0.6817(2) 0.34935(15) 0.53188(12) 0.0378(4) Uani 1 1 d . .
C22 C 0.84147(15) 0.53843(14) 0.57082(11) 0.0278(3) Uani 1 1 d . .
C23 C 0.59483(16) 0.47246(14) 0.68539(12) 0.0324(4) Uani 1 1 d . .
H23 H 0.5107 0.5117 0.7220 0.039 Uiso 1 1 calc R U
C24 C 0.77570(14) 0.26118(13) 0.76829(10) 0.0213(3) Uani 1 1 d . .
C25 C 0.85095(16) 0.02528(13) 0.69264(11) 0.0288(4) Uani 1 1 d . .
C26 C 0.74785(14) 0.16456(13) 0.82248(10) 0.0239(3) Uani 1 1 d . .
H26 H 0.7019 0.1783 0.8863 0.029 Uiso 1 1 calc R U
C27 C 0.84716(14) 0.23687(13) 0.67590(10) 0.0228(3) Uani 1 1 d . .
C28 C 0.88175(16) 0.12056(13) 0.63949(10) 0.0281(3) Uani 1 1 d . .
H28 H 0.9282 0.1061 0.5759 0.034 Uiso 1 1 calc R U
C29 C 0.57997(17) 0.42026(16) 0.60615(13) 0.0375(4) Uani 1 1 d . .
H29 H 0.4884 0.4307 0.5961 0.045 Uiso 1 1 calc R U
C30 C 0.78530(15) 0.04974(13) 0.78590(11) 0.0262(3) Uani 1 1 d . .
H30 H 0.7658 -0.0139 0.8253 0.031 Uiso 1 1 calc R U
C31 C 0.82956(18) 0.35378(14) 0.52156(11) 0.0318(4) Uani 1 1 d . .
H31 H 0.8853 0.2953 0.4714 0.038 Uiso 1 1 calc R U
C32 C 0.71738(15) 0.48254(13) 0.72958(10) 0.0255(3) Uani 1 1 d . .
C33 C 0.85050(15) 0.45909(13) 0.65760(10) 0.0240(3) Uani 1 1 d . .
H33 H 0.9256 0.4719 0.6904 0.029 Uiso 1 1 calc R U
C34 C 0.73741(15) 0.38709(13) 0.81145(10) 0.0253(3) Uani 1 1 d . .
C35 C 0.89096(15) 0.33380(13) 0.61409(10) 0.0253(3) Uani 1 1 d . .
H35 H 0.9923 0.3109 0.5968 0.030 Uiso 1 1 calc R U
C36 C 0.8848(2) -0.10020(15) 0.65204(13) 0.0464(5) Uani 1 1 d . .
H36A H 0.7987 -0.1224 0.6464 0.056 Uiso 1 1 calc R U
H36B H 0.9365 -0.1006 0.5868 0.056 Uiso 1 1 calc R U
C37 C 0.85419(19) 0.39833(16) 0.86438(12) 0.0384(4) Uani 1 1 d . .
H37A H 0.8337 0.4782 0.8933 0.058 Uiso 1 1 calc R U
H37B H 0.8640 0.3381 0.9145 0.058 Uiso 1 1 calc R U
H37C H 0.9392 0.3859 0.8190 0.058 Uiso 1 1 calc R U
C38 C 0.60661(19) 0.40466(15) 0.88516(12) 0.0409(4) Uani 1 1 d . .
H38A H 0.5836 0.4858 0.9121 0.061 Uiso 1 1 calc R U
H38B H 0.5319 0.3928 0.8539 0.061 Uiso 1 1 calc R U
H38C H 0.6210 0.3466 0.9364 0.061 Uiso 1 1 calc R U
C39 C 0.6888(2) 0.61070(14) 0.76864(13) 0.0408(4) Uani 1 1 d . .
H39A H 0.7662 0.6205 0.7978 0.061 Uiso 1 1 calc R U
H39B H 0.6755 0.6673 0.7162 0.061 Uiso 1 1 calc R U
H39C H 0.6066 0.6261 0.8168 0.061 Uiso 1 1 calc R U
C40 C 0.9646(2) -0.19223(16) 0.70857(16) 0.0569(6) Uani 1 1 d . .
H40A H 0.9818 -0.2704 0.6772 0.085 Uiso 1 1 calc R U
H40B H 1.0514 -0.1727 0.7131 0.085 Uiso 1 1 calc R U
H40C H 0.9133 -0.1946 0.7728 0.085 Uiso 1 1 calc R U

loop_
_atom_site_aniso_label
_atom_site_aniso_U_11
_atom_site_aniso_U_22
_atom_site_aniso_U_33
_atom_site_aniso_U_23
_atom_site_aniso_U_13
_atom_site_aniso_U_12
O1 0.0355(7) 0.0596(9) 0.0497(8) 0.0000(7) 0.0128(6) 0.0048(6)
O2 0.0524(7) 0.0212(6) 0.0370(7) 0.0031(5) -0.0185(6) 0.0024(5)
O3 0.0362(6) 0.0239(6) 0.0246(6) 0.0086(4) -0.0050(5) -0.0009(5)
C1 0.0296(9) 0.0312(9) 0.0302(8) 0.0120(7) 0.0029(7) -0.0016(7)
C2 0.0283(8) 0.0240(8) 0.0257(8) 0.0019(6) -0.0110(6) -0.0041(6)
C3 0.0302(8) 0.0297(8) 0.0338(9) 0.0071(7) -0.0136(7) -0.0144(7)
C4 0.0186(7) 0.0229(7) 0.0198(7) 0.0018(6) -0.0032(6) -0.0063(6)
C5 0.0232(7) 0.0217(7) 0.0234(7) 0.0018(6) -0.0036(6) -0.0052(6)
C6 0.0271(8) 0.0269(8) 0.0183(7) 0.0042(6) -0.0068(6) -0.0069(6)
C7 0.0204(7) 0.0202(7) 0.0196(7) 0.0031(6) -0.0049(6) -0.0056(6)
C8 0.0268(8) 0.0241(8) 0.0182(7) 0.0012(6) -0.0055(6) -0.0063(6)
C9 0.0221(8) 0.0419(10) 0.0406(10) 0.0127(8) -0.0058(7) -0.0117(7)
C10 0.0251(8) 0.0226(8) 0.0253(8) 0.0063(6) -0.0067(6) -0.0035(6)
C11 0.0340(8) 0.0209(7) 0.0204(7) 0.0045(6) -0.0041(6) 0.0010(6)
C12 0.0261(8) 0.0204(7) 0.0227(7) 0.0005(6) -0.0067(6) -0.0051(6)
C13 0.0202(7) 0.0205(7) 0.0223(7) 0.0019(6) -0.0045(6) -0.0031(6)
C14 0.0270(8) 0.0227(7) 0.0180(7) 0.0002(6) -0.0053(6) -0.0047(6)
C15 0.0243(7) 0.0215(7) 0.0193(7) 0.0025(6) -0.0078(6) -0.0055(6)
C16 0.0338(9) 0.0228(8) 0.0256(8) 0.0006(6) -0.0050(7) -0.0004(6)
C17 0.0327(9) 0.0325(9) 0.0279(8) 0.0004(7) 0.0028(7) -0.0050(7)
C18 0.0452(10) 0.0292(8) 0.0262(8) -0.0011(7) -0.0163(7) -0.0062(7)
C19 0.0477(10) 0.0232(8) 0.0312(9) -0.0028(7) -0.0115(7) -0.0037(7)
C20 0.0454(11) 0.0271(9) 0.0610(12) -0.0115(8) -0.0026(9) -0.0080(8)
O4 0.0943(12) 0.0674(10) 0.0418(8) -0.0006(7) -0.0263(8) -0.0440(9)
O5 0.0525(8) 0.0302(7) 0.0382(7) 0.0112(5) -0.0077(6) -0.0164(5)
O6 0.0491(7) 0.0287(6) 0.0218(6) 0.0078(4) -0.0052(5) -0.0104(5)
C21 0.0591(11) 0.0350(9) 0.0272(9) 0.0116(7) -0.0187(8) -0.0199(8)
C22 0.0262(8) 0.0298(9) 0.0271(8) 0.0046(6) -0.0025(6) -0.0071(6)
C23 0.0231(8) 0.0336(9) 0.0359(9) 0.0080(7) -0.0027(7) -0.0002(7)
C24 0.0171(7) 0.0255(8) 0.0204(7) 0.0027(6) -0.0041(6) -0.0029(6)
C25 0.0340(9) 0.0250(8) 0.0263(8) 0.0036(6) -0.0099(7) -0.0016(7)
C26 0.0206(7) 0.0301(8) 0.0197(7) 0.0039(6) -0.0025(6) -0.0045(6)
C27 0.0211(7) 0.0245(8) 0.0207(7) 0.0049(6) -0.0035(6) -0.0014(6)
C28 0.0321(8) 0.0278(8) 0.0186(7) 0.0027(6) -0.0013(6) 0.0021(7)
C29 0.0317(9) 0.0433(10) 0.0429(10) 0.0141(8) -0.0174(8) -0.0133(8)
C30 0.0273(8) 0.0254(8) 0.0269(8) 0.0089(6) -0.0079(6) -0.0064(6)
C31 0.0496(10) 0.0244(8) 0.0196(8) 0.0035(6) -0.0017(7) -0.0080(7)
C32 0.0265(8) 0.0234(8) 0.0240(8) 0.0005(6) -0.0018(6) -0.0022(6)
C33 0.0239(8) 0.0259(8) 0.0229(7) 0.0060(6) -0.0053(6) -0.0067(6)
C34 0.0281(8) 0.0267(8) 0.0196(7) 0.0011(6) -0.0008(6) -0.0055(6)
C35 0.0236(8) 0.0266(8) 0.0218(7) 0.0042(6) 0.0014(6) -0.0017(6)
C36 0.0741(14) 0.0265(9) 0.0346(10) 0.0000(7) -0.0106(9) -0.0024(9)
C37 0.0549(11) 0.0398(10) 0.0269(9) 0.0036(7) -0.0170(8) -0.0170(8)
C38 0.0455(10) 0.0332(9) 0.0329(9) -0.0010(7) 0.0143(8) -0.0007(8)
C39 0.0557(11) 0.0251(9) 0.0360(9) -0.0003(7) 0.0003(8) -0.0034(8)
C40 0.0823(15) 0.0262(9) 0.0631(13) -0.0039(9) -0.0359(12) 0.0019(10)

loop_
_atom_type_symbol
_atom_type_description
_atom_type_scat_dispersion_real
_atom_type_scat_dispersion_imag
_atom_type_scat_source
C C 0.0033 0.0016 'International Tables Vol C Tables 4.2.6.8 and 6.1.1.4'
H H 0.0000 0.0000 'International Tables Vol C Tables 4.2.6.8 and 6.1.1.4'
O O 0.0106 0.0060 'International Tables Vol C Tables 4.2.6.8 and 6.1.1.4'

loop_
_geom_angle_atom_site_label_1
_geom_angle_atom_site_label_2
_geom_angle_atom_site_label_3
_geom_angle
C2 O3 C11 109.84(11)
O1 C1 C9 120.57(16)
O1 C1 C11 118.67(16)
C9 C1 C11 120.73(14)
O2 C2 O3 120.03(14)
O2 C2 C13 129.83(14)
O3 C2 C13 110.12(12)
C9 C3 C12 133.73(15)
C9 C3 H3 113.1
C12 C3 H3 113.1
C7 C4 C6 117.20(13)
C7 C4 C14 121.97(12)
C6 C4 C14 120.75(12)
C8 C5 C10 116.93(13)
C8 C5 C16 121.90(13)
C10 C5 C16 121.16(13)
C10 C6 C4 121.62(13)
C10 C6 H6 119.2
C4 C6 H6 119.2
C8 C7 C4 120.25(13)
C8 C7 C15 117.92(12)
C4 C7 C15 121.83(12)
C5 C8 C7 122.37(13)
C5 C8 H8 118.8
C7 C8 H8 118.8
C3 C9 C1 130.68(15)
C3 C9 H9 114.7
C1 C9 H9 114.7
C6 C10 C5 121.48(13)
C6 C10 H10 119.3
C5 C10 H10 119.3
O3 C11 C1 107.53(12)
O3 C11 C15 104.53(11)
C1 C11 C15 114.67(12)
O3 C11 H11 110.0
C1 C11 H11 110.0
C15 C11 H11 110.0
C3 C12 C19 107.34(12)
C3 C12 C13 113.44(12)
C19 C12 C13 108.04(12)
C3 C12 C14 108.54(11)
C19 C12 C14 111.70(12)
C13 C12 C14 107.84(11)
C2 C13 C15 102.67(11)
C2 C13 C12 113.21(12)
C15 C13 C12 113.69(11)
C2 C13 H13 109.0
C15 C13 H13 109.0
C12 C13 H13 109.0
C4 C14 C17 107.59(12)
C4 C14 C18 110.20(12)
C17 C14 C18 107.59(12)
C4 C14 C12 110.01(11)
C17 C14 C12 111.56(12)
C18 C14 C12 109.83(12)
C7 C15 C13 115.88(11)
C7 C15 C11 114.14(12)
C13 C15 C11 102.03(11)
C7 C15 H15 108.1
C13 C15 H15 108.1
C11 C15 H15 108.1
C5 C16 C20 112.88(13)
C5 C16 H16A 109.0
C20 C16 H16A 109.0
C5 C16 H16B 109.0
C20 C16 H16B 109.0
H16A C16 H16B 107.8
C14 C17 H17A 109.5
C14 C17 H17B 109.5
H17A C17 H17B 109.5
C14 C17 H17C 109.5
H17A C17 H17C 109.5
H17B C17 H17C 109.5
C14 C18 H18A 109.5
C14 C18 H18B 109.5
H18A C18 H18B 109.5
C14 C18 H18C 109.5
H18A C18 H18C 109.5
H18B C18 H18C 109.5
C12 C19 H19A 109.5
C12 C19 H19B 109.5
H19A C19 H19B 109.5
C12 C19 H19C 109.5
H19A C19 H19C 109.5
H19B C19 H19C 109.5
C16 C20 H20A 109.5
C16 C20 H20B 109.5
H20A C20 H20B 109.5
C16 C20 H20C 109.5
H20A C20 H20C 109.5
H20B C20 H20C 109.5
C22 O6 C31 109.75(11)
O4 C21 C29 120.45(18)
O4 C21 C31 118.75(17)
C29 C21 C31 120.76(14)
O5 C22 O6 120.18(14)
O5 C22 C33 129.66(15)
O6 C22 C33 110.14(12)
C29 C23 C32 133.73(15)
C29 C23 H23 113.1
C32 C23 H23 113.1
C27 C24 C26 117.42(13)
C27 C24 C34 121.63(13)
C26 C24 C34 120.82(13)
C28 C25 C30 117.04(14)
C28 C25 C36 122.38(14)
C30 C25 C36 120.58(14)
C30 C26 C24 121.76(13)
C30 C26 H26 119.1
C24 C26 H26 119.1
C28 C27 C24 119.94(13)
C28 C27 C35 118.55(13)
C24 C27 C35 121.50(13)
C25 C28 C27 122.46(14)
C25 C28 H28 118.8
C27 C28 H28 118.8
C23 C29 C21 130.69(16)
C23 C29 H29 114.7
C21 C29 H29 114.7
C26 C30 C25 121.28(14)
C26 C30 H30 119.4
C25 C30 H30 119.4
O6 C31 C21 107.02(13)
O6 C31 C35 104.81(12)
C21 C31 C35 114.93(13)
O6 C31 H31 110.0
C21 C31 H31 110.0
C35 C31 H31 110.0
C23 C32 C39 107.24(13)
C23 C32 C33 113.25(12)
C39 C32 C33 108.27(13)
C23 C32 C34 108.72(12)
C39 C32 C34 111.76(12)
C33 C32 C34 107.66(11)
C22 C33 C35 102.98(12)
C22 C33 C32 113.18(12)
C35 C33 C32 113.43(12)
C22 C33 H33 109.0
C35 C33 H33 109.0
C32 C33 H33 109.0
C24 C34 C38 110.57(13)
C24 C34 C37 106.75(12)
C38 C34 C37 107.93(13)
C24 C34 C32 109.82(11)
C38 C34 C32 110.19(12)
C37 C34 C32 111.51(12)
C27 C35 C33 116.26(12)
C27 C35 C31 113.78(13)
C33 C35 C31 101.77(11)
C27 C35 H35 108.2
C33 C35 H35 108.2
C31 C35 H35 108.2
C40 C36 C25 114.96(15)
C40 C36 H36A 108.5
C25 C36 H36A 108.5
C40 C36 H36B 108.5
C25 C36 H36B 108.5
H36A C36 H36B 107.5
C34 C37 H37A 109.5
C34 C37 H37B 109.5
H37A C37 H37B 109.5
C34 C37 H37C 109.5
H37A C37 H37C 109.5
H37B C37 H37C 109.5
C34 C38 H38A 109.5
C34 C38 H38B 109.5
H38A C38 H38B 109.5
C34 C38 H38C 109.5
H38A C38 H38C 109.5
H38B C38 H38C 109.5
C32 C39 H39A 109.5
C32 C39 H39B 109.5
H39A C39 H39B 109.5
C32 C39 H39C 109.5
H39A C39 H39C 109.5
H39B C39 H39C 109.5
C36 C40 H40A 109.5
C36 C40 H40B 109.5
H40A C40 H40B 109.5
C36 C40 H40C 109.5
H40A C40 H40C 109.5
H40B C40 H40C 109.5

loop_
_geom_bond_atom_site_label_1
_geom_bond_atom_site_label_2
_geom_bond_distance
O1 C1 1.214(2)
O2 C2 1.1977(18)
O3 C2 1.3587(18)
O3 C11 1.4485(17)
C1 C9 1.467(2)
C1 C11 1.516(2)
C2 C13 1.514(2)
C3 C9 1.334(2)
C3 C12 1.513(2)
C3 H3 0.9500
C4 C7 1.397(2)
C4 C6 1.3986(19)
C4 C14 1.5313(19)
C5 C8 1.384(2)
C5 C10 1.391(2)
C5 C16 1.504(2)
C6 C10 1.380(2)
C6 H6 0.9500
C7 C8 1.394(2)
C7 C15 1.5059(19)
C8 H8 0.9500
C9 H9 0.9500
C10 H10 0.9500
C11 C15 1.532(2)
C11 H11 1.0000
C12 C19 1.539(2)
C12 C13 1.5464(19)
C12 C14 1.5833(19)
C13 C15 1.5222(19)
C13 H13 1.0000
C14 C17 1.538(2)
C14 C18 1.543(2)
C15 H15 1.0000
C16 C20 1.515(2)
C16 H16A 0.9900
C16 H16B 0.9900
C17 H17A 0.9800
C17 H17B 0.9800
C17 H17C 0.9800
C18 H18A 0.9800
C18 H18B 0.9800
C18 H18C 0.9800
C19 H19A 0.9800
C19 H19B 0.9800
C19 H19C 0.9800
C20 H20A 0.9800
C20 H20B 0.9800
C20 H20C 0.9800
O4 C21 1.217(2)
O5 C22 1.1994(19)
O6 C22 1.3541(19)
O6 C31 1.4495(18)
C21 C29 1.468(3)
C21 C31 1.511(3)
C22 C33 1.515(2)
C23 C29 1.334(2)
C23 C32 1.518(2)
C23 H23 0.9500
C24 C27 1.396(2)
C24 C26 1.396(2)
C24 C34 1.528(2)
C25 C28 1.386(2)
C25 C30 1.389(2)
C25 C36 1.512(2)
C26 C30 1.378(2)
C26 H26 0.9500
C27 C28 1.393(2)
C27 C35 1.510(2)
C28 H28 0.9500
C29 H29 0.9500
C30 H30 0.9500
C31 C35 1.532(2)
C31 H31 1.0000
C32 C39 1.536(2)
C32 C33 1.540(2)
C32 C34 1.582(2)
C33 C35 1.523(2)
C33 H33 1.0000
C34 C38 1.538(2)
C34 C37 1.541(2)
C35 H35 1.0000
C36 C40 1.478(3)
C36 H36A 0.9900
C36 H36B 0.9900
C37 H37A 0.9800
C37 H37B 0.9800
C37 H37C 0.9800
C38 H38A 0.9800
C38 H38B 0.9800
C38 H38C 0.9800
C39 H39A 0.9800
C39 H39B 0.9800
C39 H39C 0.9800
C40 H40A 0.9800
C40 H40B 0.9800
C40 H40C 0.9800

loop_
_geom_torsion_atom_site_label_1
_geom_torsion_atom_site_label_2
_geom_torsion_atom_site_label_3
_geom_torsion_atom_site_label_4
_geom_torsion
C11 O3 C2 O2 -177.16(14)
C11 O3 C2 C13 4.40(16)
C7 C4 C6 C10 -2.3(2)
C14 C4 C6 C10 -179.14(13)
C6 C4 C7 C8 3.8(2)
C14 C4 C7 C8 -179.38(13)
C6 C4 C7 C15 -175.38(13)
C14 C4 C7 C15 1.4(2)
C10 C5 C8 C7 -1.7(2)
C16 C5 C8 C7 179.64(13)
C4 C7 C8 C5 -1.9(2)
C15 C7 C8 C5 177.38(13)
C12 C3 C9 C1 0.6(3)
O1 C1 C9 C3 163.89(17)
C11 C1 C9 C3 -18.3(3)
C4 C6 C10 C5 -1.3(2)
C8 C5 C10 C6 3.3(2)
C16 C5 C10 C6 -178.05(13)
C2 O3 C11 C1 98.76(14)
C2 O3 C11 C15 -23.52(15)
O1 C1 C11 O3 113.70(16)
C9 C1 C11 O3 -64.13(17)
O1 C1 C11 C15 -130.54(15)
C9 C1 C11 C15 51.63(19)
C9 C3 C12 C19 140.18(18)
C9 C3 C12 C13 20.9(2)
C9 C3 C12 C14 -98.9(2)
O2 C2 C13 C15 -161.72(16)
O3 C2 C13 C15 16.52(15)
O2 C2 C13 C12 75.3(2)
O3 C2 C13 C12 -106.46(14)
C3 C12 C13 C2 55.05(16)
C19 C12 C13 C2 -63.82(16)
C14 C12 C13 C2 175.29(11)
C3 C12 C13 C15 -61.60(16)
C19 C12 C13 C15 179.52(12)
C14 C12 C13 C15 58.64(15)
C7 C4 C14 C17 -94.38(15)
C6 C4 C14 C17 82.29(16)
C7 C4 C14 C18 148.59(14)
C6 C4 C14 C18 -34.75(18)
C7 C4 C14 C12 27.35(18)
C6 C4 C14 C12 -155.99(13)
C3 C12 C14 C4 68.01(14)
C19 C12 C14 C4 -173.84(12)
C13 C12 C14 C4 -55.27(14)
C3 C12 C14 C17 -172.66(12)
C19 C12 C14 C17 -54.51(16)
C13 C12 C14 C17 64.06(15)
C3 C12 C14 C18 -53.45(15)
C19 C12 C14 C18 64.70(16)
C13 C12 C14 C18 -176.73(12)
C8 C7 C15 C13 -179.56(12)
C4 C7 C15 C13 -0.32(19)
C8 C7 C15 C11 62.32(17)
C4 C7 C15 C11 -118.44(15)
C2 C13 C15 C7 -153.66(12)
C12 C13 C15 C7 -31.00(17)
C2 C13 C15 C11 -29.03(13)
C12 C13 C15 C11 93.62(13)
O3 C11 C15 C7 158.16(11)
C1 C11 C15 C7 40.68(17)
O3 C11 C15 C13 32.38(14)
C1 C11 C15 C13 -85.10(14)
C8 C5 C16 C20 97.37(18)
C10 C5 C16 C20 -81.20(19)
C31 O6 C22 O5 -176.19(14)
C31 O6 C22 C33 5.28(17)
C27 C24 C26 C30 -2.0(2)
C34 C24 C26 C30 -177.95(13)
C26 C24 C27 C28 3.2(2)
C34 C24 C27 C28 179.18(13)
C26 C24 C27 C35 -175.61(13)
C34 C24 C27 C35 0.4(2)
C30 C25 C28 C27 -1.2(2)
C36 C25 C28 C27 178.12(15)
C24 C27 C28 C25 -1.7(2)
C35 C27 C28 C25 177.15(14)
C32 C23 C29 C21 1.4(3)
O4 C21 C29 C23 164.98(18)
C31 C21 C29 C23 -17.6(3)
C24 C26 C30 C25 -0.9(2)
C28 C25 C30 C26 2.5(2)
C36 C25 C30 C26 -176.82(15)
C22 O6 C31 C21 98.51(14)
C22 O6 C31 C35 -23.96(16)
O4 C21 C31 O6 112.15(17)
C29 C21 C31 O6 -65.30(18)
O4 C21 C31 C35 -131.93(16)
C29 C21 C31 C35 50.6(2)
C29 C23 C32 C39 139.23(19)
C29 C23 C32 C33 19.9(2)
C29 C23 C32 C34 -99.8(2)
O5 C22 C33 C35 -162.82(16)
O6 C22 C33 C35 15.52(16)
O5 C22 C33 C32 74.3(2)
O6 C22 C33 C32 -107.34(14)
C23 C32 C33 C22 55.15(17)
C39 C32 C33 C22 -63.63(16)
C34 C32 C33 C22 175.38(12)
C23 C32 C33 C35 -61.72(16)
C39 C32 C33 C35 179.50(12)
C34 C32 C33 C35 58.51(15)
C27 C24 C34 C38 151.33(14)
C26 C24 C34 C38 -32.84(18)
C27 C24 C34 C37 -91.53(16)
C26 C24 C34 C37 84.31(16)
C27 C24 C34 C32 29.51(18)
C26 C24 C34 C32 -154.66(13)
C23 C32 C34 C24 65.94(15)
C39 C32 C34 C24 -175.89(13)
C33 C32 C34 C24 -57.11(15)
C23 C32 C34 C38 -56.10(16)
C39 C32 C34 C38 62.07(17)
C33 C32 C34 C38 -179.15(13)
C23 C32 C34 C37 -175.94(13)
C39 C32 C34 C37 -57.76(17)
C33 C32 C34 C37 61.01(16)
C28 C27 C35 C33 -179.93(13)
C24 C27 C35 C33 -1.1(2)
C28 C27 C35 C31 62.30(18)
C24 C27 C35 C31 -118.87(15)
C22 C33 C35 C27 -152.45(12)
C32 C33 C35 C27 -29.75(17)
C22 C33 C35 C31 -28.25(14)
C32 C33 C35 C31 94.45(14)
O6 C31 C35 C27 157.93(12)
C21 C31 C35 C27 40.75(18)
O6 C31 C35 C33 32.08(15)
C21 C31 C35 C33 -85.10(15)
C28 C25 C36 C40 126.3(2)
C30 C25 C36 C40 -54.5(3)
